data_7200727
loop_
_publ_author_name
'Cozzi, Franco'
'Bacchi, Sergio'
'Filippini, Giuseppe'
'Pilati, Tullio'
'Gavezzotti, Angelo'

_publ_section_title
;
 Competition between hydrogen bonding and arene--perfluoroarene
 stacking. X-Ray diffraction and molecular simulation on
 5,6,7,8-tetrafluoro-2-naphthoic acid and
 5,6,7,8-tetrafluoro-2-naphthamide crystals
;
_journal_issue 6
_journal_name_full CrystEngComm
_journal_page_first 1122
_journal_paper_doi 10.1039/b820791g
_journal_volume 11
_journal_year 2009
_chemical_formula_moiety 'C11 H4 F4 O2'
_chemical_formula_sum 'C11 H4 F4 O2'
_chemical_formula_weight 244.14
_chemical_name_systematic
;
?
;
_space_group_IT_number 14
_symmetry_cell_setting monoclinic
_symmetry_space_group_name_Hall '-P 2ybc'
_symmetry_space_group_name_H-M 'P 1 21/c 1'
_atom_sites_solution_hydrogens geom
_atom_sites_solution_primary direct
_atom_sites_solution_secondary difmap
_audit_creation_method SHELXL-97
_cell_angle_alpha 90.00
_cell_angle_beta 90.880(10)
_cell_angle_gamma 90.00
_cell_formula_units_Z 4
_cell_length_a 4.943(2)
_cell_length_b 5.902(2)
_cell_length_c 30.706(12)
_cell_measurement_reflns_used 886
_cell_measurement_temperature 93(2)
_cell_measurement_theta_max 25.89
_cell_measurement_theta_min 2.65
_cell_volume 895.7(6)
_computing_cell_refinement 'Bruker SAINT'
_computing_data_collection 'Bruker SMART'
_computing_data_reduction 'Bruker SAINT'
_computing_molecular_graphics 'ORTEP-III (Burnett and Johnson, 1996), Mercury 1.4, CCDC'
_computing_publication_material 'SHELXL-97 (Sheldrick, 1997)'
_computing_structure_refinement 'SHELXL-97 (Sheldrick, 1997)'
_computing_structure_solution
;
M.C. Burla, M. Camalli, B. Carrozzini, G.L. Cascarano, C. Giacovazzo,
G. Polidori, R. Spagna (2003).
SIR2002: the program. J. Appl. Cryst. 36,1103
;
_diffrn_ambient_temperature 93(2)
_diffrn_measured_fraction_theta_full 0.996
_diffrn_measured_fraction_theta_max 0.929
_diffrn_measurement_device_type 'Bruker SMART CCD area-detector'
_diffrn_measurement_method '\w and \f scans'
_diffrn_radiation_monochromator graphite
_diffrn_radiation_source 'fine-focus sealed tube'
_diffrn_radiation_type MoK\a
_diffrn_radiation_wavelength 0.71073
_diffrn_reflns_av_R_equivalents 0.0751
_diffrn_reflns_av_sigmaI/netI 0.0875
_diffrn_reflns_limit_h_max 6
_diffrn_reflns_limit_h_min -6
_diffrn_reflns_limit_k_max 7
_diffrn_reflns_limit_k_min -6
_diffrn_reflns_limit_l_max 29
_diffrn_reflns_limit_l_min -39
_diffrn_reflns_number 5114
_diffrn_reflns_theta_full 25.00
_diffrn_reflns_theta_max 28.08
_diffrn_reflns_theta_min 2.65
_diffrn_standards_decay_% 0.00
_exptl_absorpt_coefficient_mu 0.179
_exptl_absorpt_correction_type none
_exptl_crystal_colour colourless
_exptl_crystal_density_diffrn 1.810
_exptl_crystal_density_method 'not measured'
_exptl_crystal_description needle
_exptl_crystal_F_000 488
_exptl_crystal_size_max 0.36
_exptl_crystal_size_mid 0.12
_exptl_crystal_size_min 0.07
_refine_diff_density_max 0.355
_refine_diff_density_min -0.240
_refine_diff_density_rms 0.058
_refine_ls_extinction_method none
_refine_ls_goodness_of_fit_ref 0.820
_refine_ls_hydrogen_treatment refall
_refine_ls_matrix_type full
_refine_ls_number_parameters 170
_refine_ls_number_reflns 2028
_refine_ls_number_restraints 0
_refine_ls_restrained_S_all 0.820
_refine_ls_R_factor_all 0.0794
_refine_ls_R_factor_gt 0.0432
_refine_ls_shift/su_max 0.000
_refine_ls_shift/su_mean 0.000
_refine_ls_structure_factor_coef Fsqd
_refine_ls_weighting_details 'w=1/[\s^2^(Fo^2^)+(0.0315P)^2^] where P=(Fo^2^+2Fc^2^)/3'
_refine_ls_weighting_scheme calc
_refine_ls_wR_factor_gt 0.0836
_refine_ls_wR_factor_ref 0.0940
_reflns_number_gt 1166
_reflns_number_total 2028
_reflns_threshold_expression I>2\s(I)
_cod_data_source_file b820791g.txt
_cod_data_source_block cz7_93k
_cod_depositor_comments
;
The following automatic conversions were performed:
'_symmetry_cell_setting' value 'Monoclinic' changed to 'monoclinic'
according to '/home/saulius/struct/CIF-dictionaries/cif_core.dic'
dictionary named 'cif_core.dic' version 2.4.1 from 2010-06-29.

Automatic conversion script
Id: cif_fix_enum 1527 2010-12-29 10:47:43Z saulius 
;
_cod_original_sg_symbol_H-M 'P 21/c'
_cod_database_code 7200727

loop_
_symmetry_equiv_pos_as_xyz
'x, y, z'
'-x, y+1/2, -z+1/2'
'-x, -y, -z'
'x, -y-1/2, z-1/2'

loop_
_atom_site_label
_atom_site_type_symbol
_atom_site_fract_x
_atom_site_fract_y
_atom_site_fract_z
_atom_site_U_iso_or_equiv
_atom_site_adp_type
_atom_site_occupancy
_atom_site_symmetry_multiplicity
_atom_site_calc_flag
_atom_site_refinement_flags
_atom_site_disorder_assembly
_atom_site_disorder_group
C1 C 0.0708(4) 0.4807(4) 0.10550(7) 0.0200(5) Uani 1 1 d . . .
C2 C 0.0042(4) 0.3477(3) 0.07024(7) 0.0189(5) Uani 1 1 d . . .
C3 C 0.1419(4) 0.1421(4) 0.06306(7) 0.0231(5) Uani 1 1 d . . .
C4 C 0.3400(4) 0.0716(4) 0.09113(7) 0.0234(5) Uani 1 1 d . . .
C5 C 0.4127(4) 0.2043(3) 0.12775(7) 0.0203(5) Uani 1 1 d . . .
C6 C 0.6180(4) 0.1387(3) 0.15744(7) 0.0234(5) Uani 1 1 d . . .
C7 C 0.6903(4) 0.2708(4) 0.19189(7) 0.0252(5) Uani 1 1 d . . .
C8 C 0.5555(4) 0.4749(4) 0.19913(7) 0.0255(5) Uani 1 1 d . . .
C9 C 0.3543(4) 0.5430(4) 0.17139(7) 0.0228(5) Uani 1 1 d . . .
C10 C 0.2768(4) 0.4123(3) 0.13513(7) 0.0196(5) Uani 1 1 d . . .
C11 C -0.2105(4) 0.4185(3) 0.03898(7) 0.0207(5) Uani 1 1 d . . .
F1 F 0.7508(2) -0.0581(2) 0.15124(4) 0.0308(4) Uani 1 1 d . . .
F2 F 0.8894(2) 0.2066(2) 0.21958(4) 0.0343(4) Uani 1 1 d . . .
F3 F 0.6313(2) 0.6015(2) 0.23335(4) 0.0354(4) Uani 1 1 d . . .
F4 F 0.2257(2) 0.74013(19) 0.17975(4) 0.0279(3) Uani 1 1 d . . .
O1 O -0.3447(3) 0.6006(2) 0.04872(5) 0.0266(4) Uani 1 1 d . . .
O2 O -0.2580(3) 0.3050(2) 0.00554(5) 0.0257(4) Uani 1 1 d . . .
H1 H -0.024(4) 0.616(4) 0.1101(7) 0.024(6) Uiso 1 1 d . . .
H3 H 0.081(4) 0.057(3) 0.0389(7) 0.025(6) Uiso 1 1 d . . .
H4 H 0.437(4) -0.065(4) 0.0852(7) 0.029(6) Uiso 1 1 d . . .
H1O H -0.513(6) 0.630(5) 0.0247(10) 0.092(10) Uiso 1 1 d . . .

loop_
_atom_site_aniso_label
_atom_site_aniso_U_11
_atom_site_aniso_U_22
_atom_site_aniso_U_33
_atom_site_aniso_U_23
_atom_site_aniso_U_13
_atom_site_aniso_U_12
C1 0.0219(12) 0.0195(12) 0.0186(12) 0.0015(9) -0.0009(9) 0.0015(9)
C2 0.0203(11) 0.0216(11) 0.0147(12) 0.0023(9) -0.0015(9) 0.0001(8)
C3 0.0267(13) 0.0234(12) 0.0190(13) -0.0032(10) -0.0022(10) 0.0011(9)
C4 0.0258(12) 0.0213(12) 0.0231(13) -0.0020(10) -0.0039(10) 0.0028(10)
C5 0.0212(11) 0.0228(12) 0.0170(12) 0.0041(9) -0.0008(9) -0.0011(9)
C6 0.0223(12) 0.0252(12) 0.0228(13) 0.0040(10) -0.0006(10) 0.0036(9)
C7 0.0185(11) 0.0353(14) 0.0216(13) 0.0089(11) -0.0039(10) 0.0006(10)
C8 0.0280(13) 0.0321(13) 0.0160(12) -0.0031(10) -0.0052(10) -0.0060(10)
C9 0.0245(12) 0.0229(12) 0.0208(13) 0.0001(10) -0.0016(10) 0.0018(9)
C10 0.0198(11) 0.0231(12) 0.0159(12) 0.0016(9) -0.0015(9) -0.0025(9)
C11 0.0219(11) 0.0231(12) 0.0171(12) 0.0012(10) -0.0003(9) 0.0012(9)
F1 0.0327(8) 0.0248(7) 0.0349(8) 0.0002(6) -0.0018(6) 0.0126(5)
F2 0.0295(7) 0.0476(9) 0.0255(8) 0.0043(6) -0.0119(6) 0.0057(6)
F3 0.0390(8) 0.0427(8) 0.0241(8) -0.0100(6) -0.0135(6) 0.0031(6)
F4 0.0306(7) 0.0247(7) 0.0280(8) -0.0054(5) -0.0100(6) 0.0073(5)
O1 0.0288(9) 0.0286(9) 0.0221(9) -0.0040(7) -0.0076(7) 0.0092(7)
O2 0.0292(9) 0.0305(9) 0.0173(9) -0.0046(7) -0.0069(7) 0.0041(7)

loop_
_atom_type_symbol
_atom_type_description
_atom_type_scat_dispersion_real
_atom_type_scat_dispersion_imag
_atom_type_scat_source
C C 0.0033 0.0016 'International Tables Vol C Tables 4.2.6.8 and 6.1.1.4'
H H 0.0000 0.0000 'International Tables Vol C Tables 4.2.6.8 and 6.1.1.4'
O O 0.0106 0.0060 'International Tables Vol C Tables 4.2.6.8 and 6.1.1.4'
F F 0.0171 0.0103 'International Tables Vol C Tables 4.2.6.8 and 6.1.1.4'

loop_
_geom_angle_atom_site_label_1
_geom_angle_atom_site_label_2
_geom_angle_atom_site_label_3
_geom_angle
_geom_angle_site_symmetry_1
_geom_angle_site_symmetry_3
_geom_angle_publ_flag
C2 C1 C10 120.4(2) . . ?
C2 C1 H1 119.3(12) . . ?
C10 C1 H1 120.3(12) . . ?
C1 C2 C3 120.32(19) . . ?
C1 C2 C11 120.70(19) . . ?
C3 C2 C11 118.98(19) . . ?
C4 C3 C2 120.6(2) . . ?
C4 C3 H3 123.5(12) . . ?
C2 C3 H3 115.8(12) . . ?
C3 C4 C5 120.4(2) . . ?
C3 C4 H4 119.6(12) . . ?
C5 C4 H4 119.9(12) . . ?
C6 C5 C4 122.31(19) . . ?
C6 C5 C10 118.23(19) . . ?
C4 C5 C10 119.45(18) . . ?
F1 C6 C7 118.81(18) . . ?
F1 C6 C5 119.54(19) . . ?
C7 C6 C5 121.6(2) . . ?
F2 C7 C6 120.8(2) . . ?
F2 C7 C8 119.3(2) . . ?
C6 C7 C8 119.95(19) . . ?
F3 C8 C9 121.3(2) . . ?
F3 C8 C7 118.58(18) . . ?
C9 C8 C7 120.1(2) . . ?
F4 C9 C8 118.46(19) . . ?
F4 C9 C10 120.02(18) . . ?
C8 C9 C10 121.5(2) . . ?
C9 C10 C1 122.6(2) . . ?
C9 C10 C5 118.56(18) . . ?
C1 C10 C5 118.83(19) . . ?
O2 C11 O1 122.97(18) . . ?
O2 C11 C2 120.45(19) . . ?
O1 C11 C2 116.58(18) . . ?
C11 O1 H1O 110.7(15) . . ?

loop_
_geom_bond_atom_site_label_1
_geom_bond_atom_site_label_2
_geom_bond_distance
_geom_bond_site_symmetry_2
_geom_bond_publ_flag
C1 C2 1.373(3) . ?
C1 C10 1.414(3) . ?
C1 H1 0.94(2) . ?
C2 C3 1.410(3) . ?
C2 C11 1.480(3) . ?
C3 C4 1.360(3) . ?
C3 H3 0.94(2) . ?
C4 C5 1.412(3) . ?
C4 H4 0.96(2) . ?
C5 C6 1.408(3) . ?
C5 C10 1.419(3) . ?
C6 F1 1.349(2) . ?
C6 C7 1.358(3) . ?
C7 F2 1.345(2) . ?
C7 C8 1.396(3) . ?
C8 F3 1.338(2) . ?
C8 C9 1.360(3) . ?
C9 F4 1.352(2) . ?
C9 C10 1.403(3) . ?
C11 O2 1.245(2) . ?
C11 O1 1.300(2) . ?
O1 H1O 1.12(3) . ?

loop_
_geom_torsion_atom_site_label_1
_geom_torsion_atom_site_label_2
_geom_torsion_atom_site_label_3
_geom_torsion_atom_site_label_4
_geom_torsion
_geom_torsion_site_symmetry_1
_geom_torsion_site_symmetry_2
_geom_torsion_site_symmetry_3
_geom_torsion_site_symmetry_4
_geom_torsion_publ_flag
C10 C1 C2 C3 -0.4(3) . . . . ?
C10 C1 C2 C11 -179.75(18) . . . . ?
C1 C2 C3 C4 0.7(3) . . . . ?
C11 C2 C3 C4 -179.9(2) . . . . ?
C2 C3 C4 C5 -0.6(3) . . . . ?
C3 C4 C5 C6 -179.5(2) . . . . ?
C3 C4 C5 C10 0.1(3) . . . . ?
C4 C5 C6 F1 -0.4(3) . . . . ?
C10 C5 C6 F1 -179.95(18) . . . . ?
C4 C5 C6 C7 178.3(2) . . . . ?
C10 C5 C6 C7 -1.3(3) . . . . ?
F1 C6 C7 F2 -0.5(3) . . . . ?
C5 C6 C7 F2 -179.12(18) . . . . ?
F1 C6 C7 C8 -179.77(19) . . . . ?
C5 C6 C7 C8 1.6(3) . . . . ?
F2 C7 C8 F3 0.7(3) . . . . ?
C6 C7 C8 F3 180.0(2) . . . . ?
F2 C7 C8 C9 179.77(19) . . . . ?
C6 C7 C8 C9 -0.9(3) . . . . ?
F3 C8 C9 F4 -1.8(3) . . . . ?
C7 C8 C9 F4 179.14(19) . . . . ?
F3 C8 C9 C10 179.08(19) . . . . ?
C7 C8 C9 C10 0.0(3) . . . . ?
F4 C9 C10 C1 1.7(3) . . . . ?
C8 C9 C10 C1 -179.2(2) . . . . ?
F4 C9 C10 C5 -178.88(18) . . . . ?
C8 C9 C10 C5 0.2(3) . . . . ?
C2 C1 C10 C9 179.3(2) . . . . ?
C2 C1 C10 C5 -0.1(3) . . . . ?
C6 C5 C10 C9 0.4(3) . . . . ?
C4 C5 C10 C9 -179.2(2) . . . . ?
C6 C5 C10 C1 179.82(19) . . . . ?
C4 C5 C10 C1 0.2(3) . . . . ?
C1 C2 C11 O2 175.3(2) . . . . ?
C3 C2 C11 O2 -4.1(3) . . . . ?
C1 C2 C11 O1 -5.5(3) . . . . ?
C3 C2 C11 O1 175.13(19) . . . . ?

loop_
_cod_related_entry_id
_cod_related_entry_database
_cod_related_entry_code
1 ChemSpider 25940838
